data_1552935
loop_
_publ_author_name
'Yin, Xin'
'Liu, Yan'
'Pan, Juan'
'Ye, Hong-Liang'
'Sun, Yan'
'Zhao, Dong-Ying'
'Kuang, Hai-Xue'
'Yang, Bing-You'

_publ_section_title
;
 Melongenaterpenes A--L, Vetispirane-Type Sesquiterpenoids from the Roots
 of Solanum melongena
;
_journal_name_full 'Journal of Natural Products'
_journal_paper_doi 10.1021/acs.jnatprod.9b00206
_journal_year 2019
_chemical_absolute_configuration rmad
_chemical_formula_moiety 'C15 H26 O3'
_chemical_formula_sum 'C15 H26 O3'
_chemical_formula_weight 254.35
_space_group_crystal_system monoclinic
_space_group_IT_number 4
_space_group_name_Hall 'P 2yb'
_space_group_name_H-M_alt 'P 1 21 1'
_atom_sites_solution_hydrogens geom
_atom_sites_solution_primary dual
_audit_creation_date 2018-10-26
_audit_creation_method
;
Olex2 1.2
(compiled 2018.05.29 svn.r3508 for OlexSys, GUI svn.r5506)
;
_cell_angle_alpha 90
_cell_angle_beta 99.005(3)
_cell_angle_gamma 90
_cell_formula_units_Z 2
_cell_length_a 7.1570(4)
_cell_length_b 9.2077(5)
_cell_length_c 11.2390(6)
_cell_measurement_reflns_used 4812
_cell_measurement_temperature 220
_cell_measurement_theta_max 69.768
_cell_measurement_theta_min 3.982
_cell_volume 731.52(7)
_computing_cell_refinement 'SAINT v8.34A (Bruker, 2013)'
_computing_data_reduction 'SAINT v8.34A (Bruker, 2013)'
_computing_molecular_graphics 'Olex2 (Dolomanov et al., 2009)'
_computing_publication_material 'Olex2 (Dolomanov et al., 2009)'
_computing_structure_refinement 'ShelXL (Sheldrick, 2015)'
_computing_structure_solution 'ShelXT (Sheldrick, 2015)'
_diffrn_ambient_temperature 220
_diffrn_measured_fraction_theta_full 0.984
_diffrn_measured_fraction_theta_max 0.960
_diffrn_measurement_device_type 'Bruker APEX-II CCD'
_diffrn_measurement_method '\f and \w scans'
_diffrn_radiation_type CuK\a
_diffrn_radiation_wavelength 1.54184
_diffrn_reflns_av_R_equivalents 0.0298
_diffrn_reflns_av_unetI/netI 0.0247
_diffrn_reflns_Laue_measured_fraction_full 0.984
_diffrn_reflns_Laue_measured_fraction_max 0.960
_diffrn_reflns_limit_h_max 8
_diffrn_reflns_limit_h_min -8
_diffrn_reflns_limit_k_max 11
_diffrn_reflns_limit_k_min -10
_diffrn_reflns_limit_l_max 13
_diffrn_reflns_limit_l_min -13
_diffrn_reflns_number 9190
_diffrn_reflns_point_group_measured_fraction_full 0.930
_diffrn_reflns_point_group_measured_fraction_max 0.899
_diffrn_reflns_theta_full 67.684
_diffrn_reflns_theta_max 70.199
_diffrn_reflns_theta_min 3.982
_diffrn_standards_number 0
_exptl_absorpt_coefficient_mu 0.623
_exptl_absorpt_correction_T_max 0.7533
_exptl_absorpt_correction_T_min 0.6597
_exptl_absorpt_correction_type multi-scan
_exptl_absorpt_process_details
'SADABS-2014/5 (Bruker,2014/5) was used for absorption correction. wR2(int) was 0.1098 before and 0.0437 after correction. The Ratio of minimum to maximum transmission is 0.8757. The \l/2 correction factor is 0.00150.'
_exptl_crystal_colour colourless
_exptl_crystal_colour_primary colourless
_exptl_crystal_density_diffrn 1.155
_exptl_crystal_description block
_exptl_crystal_F_000 280
_exptl_crystal_size_max 0.32
_exptl_crystal_size_mid 0.19
_exptl_crystal_size_min 0.11
_refine_diff_density_max 0.169
_refine_diff_density_min -0.134
_refine_diff_density_rms 0.032
_refine_ls_abs_structure_details
;
 Flack x determined using 1032 quotients [(I+)-(I-)]/[(I+)+(I-)]
 (Parsons, Flack and Wagner, Acta Cryst. B69 (2013) 249-259).
;
_refine_ls_abs_structure_Flack 0.00(7)
_refine_ls_extinction_method none
_refine_ls_goodness_of_fit_ref 1.057
_refine_ls_hydrogen_treatment constr
_refine_ls_matrix_type full
_refine_ls_number_parameters 167
_refine_ls_number_reflns 2512
_refine_ls_number_restraints 1
_refine_ls_restrained_S_all 1.056
_refine_ls_R_factor_all 0.0319
_refine_ls_R_factor_gt 0.0312
_refine_ls_shift/su_max 0.000
_refine_ls_shift/su_mean 0.000
_refine_ls_structure_factor_coef Fsqd
_refine_ls_weighting_details 'w=1/[\s^2^(Fo^2^)+(0.0528P)^2^+0.0703P] where P=(Fo^2^+2Fc^2^)/3'
_refine_ls_weighting_scheme calc
_refine_ls_wR_factor_gt 0.0848
_refine_ls_wR_factor_ref 0.0856
_reflns_Friedel_coverage 0.755
_reflns_Friedel_fraction_full 0.868
_reflns_Friedel_fraction_max 0.828
_reflns_number_gt 2458
_reflns_number_total 2512
_reflns_threshold_expression 'I > 2\s(I)'
_cod_data_source_file np9b00206_si_003.cif
_cod_data_source_block cu_yx-62_0m
_cod_depositor_comments
;

2022-09-15
Z value and formula fixed to values more according to usual
chemical conventions.                 miguel
;
_cod_original_formula_sum 'C30 H52 O6'
_cod_original_formula_weight 508.71
_cod_original_formula_moiety '2(C15 H26 O3)'
_cod_original_formula_units_Z 1
_cod_database_code 1552935
_shelx_shelxl_version_number 2014/7
_shelx_space_group_comment
;
The symmetry employed for this shelxl refinement is uniquely defined
by the following loop, which should always be used as a source of
symmetry information in preference to the above space-group names.
They are only intended as comments.
;
_shelx_estimated_absorpt_t_max 0.935
_shelx_estimated_absorpt_t_min 0.826
_olex2_refinement_description
;
1. Fixed Uiso
 At 1.2 times of:
  All C(H) groups, All C(H,H) groups
 At 1.5 times of:
  All C(H,H,H) groups, All O(H) groups
2.a Ternary CH refined with riding coordinates:
 C10(H10), C8(H8), C2(H2A), C6(H6)
2.b Secondary CH2 refined with riding coordinates:
 C15(H15A,H15B), C9(H9A,H9B), C4(H4A,H4B), C1(H1A,H1B), C7(H7A,H7B), C3(H3A,
 H3B), C13(H13A,H13B)
2.c X=CH2 refined with riding coordinates:
 C12(H12A,H12B)
2.d Idealised Me refined as rotating group:
 C14(H14A,H14B,H14C)
2.e Idealised tetrahedral OH refined as rotating group:
 O2(H2), O3(H3), O1(H1)
;
_olex2_submission_special_instructions 'No special instructions were received'

loop_
_space_group_symop_operation_xyz
'x, y, z'
'-x, y+1/2, -z'

loop_
_atom_site_label
_atom_site_type_symbol
_atom_site_fract_x
_atom_site_fract_y
_atom_site_fract_z
_atom_site_U_iso_or_equiv
_atom_site_adp_type
_atom_site_occupancy
_atom_site_site_symmetry_order
_atom_site_calc_flag
_atom_site_refinement_flags_posn
O2 O 0.1879(2) 0.18627(16) 0.82251(13) 0.0426(4) Uani 1 1 d .
H2 H 0.2857 0.1522 0.8024 0.064 Uiso 1 1 calc GR
O3 O 0.1393(2) 0.5704(2) 1.11440(11) 0.0436(4) Uani 1 1 d .
H3 H 0.0369 0.6016 1.1297 0.065 Uiso 1 1 calc GR
O1 O 0.4761(2) 0.5999(2) 0.26731(12) 0.0517(5) Uani 1 1 d .
H1 H 0.3877 0.5944 0.2101 0.078 Uiso 1 1 calc GR
C15 C 0.1573(3) 0.3295(2) 0.77469(18) 0.0340(4) Uani 1 1 d .
H15A H 0.0327 0.3640 0.7879 0.041 Uiso 1 1 calc R
H15B H 0.1586 0.3273 0.6876 0.041 Uiso 1 1 calc R
C10 C 0.3099(3) 0.4346(2) 0.83431(16) 0.0293(4) Uani 1 1 d .
H10 H 0.4335 0.3874 0.8318 0.035 Uiso 1 1 calc R
C9 C 0.2933(3) 0.4554(2) 0.96793(16) 0.0324(4) Uani 1 1 d .
H9A H 0.2804 0.3601 1.0046 0.039 Uiso 1 1 calc R
H9B H 0.4100 0.5000 1.0093 0.039 Uiso 1 1 calc R
C14 C 0.1136(3) 0.8146(2) 0.71889(19) 0.0382(5) Uani 1 1 d .
H14A H 0.2237 0.8746 0.7453 0.057 Uiso 1 1 calc GR
H14B H 0.0010 0.8639 0.7359 0.057 Uiso 1 1 calc GR
H14C H 0.1027 0.7973 0.6329 0.057 Uiso 1 1 calc GR
C5 C 0.3131(2) 0.5821(2) 0.76756(14) 0.0260(4) Uani 1 1 d .
C8 C 0.1265(3) 0.5496(2) 0.98673(15) 0.0317(4) Uani 1 1 d .
H8 H 0.0078 0.4971 0.9565 0.038 Uiso 1 1 calc R
C4 C 0.4990(3) 0.6658(2) 0.81525(15) 0.0328(4) Uani 1 1 d .
H4A H 0.4712 0.7669 0.8333 0.039 Uiso 1 1 calc R
H4B H 0.5649 0.6201 0.8888 0.039 Uiso 1 1 calc R
C1 C 0.3245(3) 0.5575(2) 0.63170(15) 0.0285(4) Uani 1 1 d .
H1A H 0.3598 0.4568 0.6178 0.034 Uiso 1 1 calc R
H1B H 0.2020 0.5777 0.5822 0.034 Uiso 1 1 calc R
C11 C 0.5502(3) 0.6246(2) 0.48430(16) 0.0327(4) Uani 1 1 d .
C2 C 0.4766(2) 0.6629(2) 0.59948(15) 0.0302(4) Uani 1 1 d .
H2A H 0.4211 0.7615 0.5905 0.036 Uiso 1 1 calc R
C7 C 0.1275(3) 0.6923(2) 0.92029(16) 0.0334(4) Uani 1 1 d .
H7A H 0.2375 0.7495 0.9562 0.040 Uiso 1 1 calc R
H7B H 0.0134 0.7473 0.9295 0.040 Uiso 1 1 calc R
C3 C 0.6198(3) 0.6587(3) 0.71521(16) 0.0372(5) Uani 1 1 d .
H3A H 0.6939 0.5688 0.7204 0.045 Uiso 1 1 calc R
H3B H 0.7062 0.7418 0.7195 0.045 Uiso 1 1 calc R
C6 C 0.1346(2) 0.6703(2) 0.78551(15) 0.0281(4) Uani 1 1 d .
H6 H 0.0234 0.6106 0.7528 0.034 Uiso 1 1 calc R
C12 C 0.7288(3) 0.5941(3) 0.47936(17) 0.0437(5) Uani 1 1 d .
H12A H 0.7670 0.5730 0.4049 0.052 Uiso 1 1 calc R
H12B H 0.8180 0.5934 0.5503 0.052 Uiso 1 1 calc R
C13 C 0.4028(3) 0.6272(3) 0.37487(17) 0.0498(6) Uani 1 1 d .
H13A H 0.3064 0.5541 0.3836 0.060 Uiso 1 1 calc R
H13B H 0.3411 0.7225 0.3689 0.060 Uiso 1 1 calc R

loop_
_atom_site_aniso_label
_atom_site_aniso_U_11
_atom_site_aniso_U_22
_atom_site_aniso_U_33
_atom_site_aniso_U_23
_atom_site_aniso_U_13
_atom_site_aniso_U_12
O2 0.0515(9) 0.0298(8) 0.0528(8) 0.0034(7) 0.0274(7) 0.0006(7)
O3 0.0395(8) 0.0694(10) 0.0239(6) -0.0038(6) 0.0109(6) 0.0059(8)
O1 0.0409(8) 0.0895(14) 0.0264(6) -0.0060(8) 0.0102(6) -0.0110(8)
C15 0.0384(10) 0.0302(10) 0.0351(9) -0.0015(8) 0.0113(8) -0.0027(8)
C10 0.0288(9) 0.0321(10) 0.0278(9) 0.0004(7) 0.0074(7) 0.0033(8)
C9 0.0339(10) 0.0387(11) 0.0250(8) 0.0028(7) 0.0056(7) 0.0045(8)
C14 0.0392(11) 0.0343(11) 0.0427(11) 0.0046(9) 0.0115(9) 0.0011(8)
C5 0.0258(8) 0.0314(10) 0.0214(8) -0.0032(7) 0.0059(6) -0.0026(7)
C8 0.0295(9) 0.0443(11) 0.0223(8) -0.0016(7) 0.0075(7) 0.0000(8)
C4 0.0291(9) 0.0437(12) 0.0257(8) -0.0057(8) 0.0047(7) -0.0064(8)
C1 0.0287(9) 0.0348(10) 0.0223(8) -0.0037(7) 0.0049(7) -0.0057(8)
C11 0.0341(10) 0.0371(11) 0.0283(9) -0.0014(7) 0.0097(7) -0.0058(8)
C2 0.0273(8) 0.0373(11) 0.0274(8) -0.0033(7) 0.0081(7) -0.0049(8)
C7 0.0344(9) 0.0361(11) 0.0319(9) -0.0047(8) 0.0116(7) 0.0029(8)
C3 0.0260(9) 0.0551(14) 0.0310(9) -0.0063(9) 0.0066(7) -0.0095(9)
C6 0.0273(8) 0.0304(10) 0.0272(8) -0.0003(7) 0.0057(7) -0.0006(8)
C12 0.0388(11) 0.0633(16) 0.0310(9) -0.0030(10) 0.0115(8) 0.0028(10)
C13 0.0381(11) 0.0853(19) 0.0273(9) -0.0049(10) 0.0087(8) -0.0023(11)

loop_
_atom_type_symbol
_atom_type_description
_atom_type_scat_dispersion_real
_atom_type_scat_dispersion_imag
_atom_type_scat_source
C C 0.0181 0.0091 'International Tables Vol C Tables 4.2.6.8 and 6.1.1.4'
H H 0.0000 0.0000 'International Tables Vol C Tables 4.2.6.8 and 6.1.1.4'
O O 0.0492 0.0322 'International Tables Vol C Tables 4.2.6.8 and 6.1.1.4'

loop_
_geom_angle_atom_site_label_1
_geom_angle_atom_site_label_2
_geom_angle_atom_site_label_3
_geom_angle
C15 O2 H2 109.5
C8 O3 H3 109.5
C13 O1 H1 109.5
O2 C15 H15A 109.4
O2 C15 H15B 109.4
O2 C15 C10 111.19(17)
H15A C15 H15B 108.0
C10 C15 H15A 109.4
C10 C15 H15B 109.4
C15 C10 H10 106.8
C15 C10 C9 110.34(15)
C15 C10 C5 113.84(15)
C9 C10 H10 106.8
C9 C10 C5 111.82(15)
C5 C10 H10 106.8
C10 C9 H9A 109.0
C10 C9 H9B 109.0
H9A C9 H9B 107.8
C8 C9 C10 112.97(15)
C8 C9 H9A 109.0
C8 C9 H9B 109.0
H14A C14 H14B 109.5
H14A C14 H14C 109.5
H14B C14 H14C 109.5
C6 C14 H14A 109.5
C6 C14 H14B 109.5
C6 C14 H14C 109.5
C10 C5 C4 110.02(15)
C10 C5 C1 110.65(14)
C4 C5 C1 103.65(13)
C6 C5 C10 108.65(14)
C6 C5 C4 111.86(15)
C6 C5 C1 111.95(14)
O3 C8 C9 106.67(14)
O3 C8 H8 109.0
O3 C8 C7 111.91(17)
C9 C8 H8 109.0
C7 C8 C9 111.30(15)
C7 C8 H8 109.0
C5 C4 H4A 110.5
C5 C4 H4B 110.5
H4A C4 H4B 108.7
C3 C4 C5 106.13(13)
C3 C4 H4A 110.5
C3 C4 H4B 110.5
C5 C1 H1A 110.4
C5 C1 H1B 110.4
H1A C1 H1B 108.6
C2 C1 C5 106.58(14)
C2 C1 H1A 110.4
C2 C1 H1B 110.4
C12 C11 C2 123.74(17)
C12 C11 C13 122.32(17)
C13 C11 C2 113.93(16)
C1 C2 H2A 108.4
C11 C2 C1 114.00(15)
C11 C2 H2A 108.4
C11 C2 C3 116.47(16)
C3 C2 C1 100.86(15)
C3 C2 H2A 108.4
C8 C7 H7A 109.2
C8 C7 H7B 109.2
C8 C7 C6 112.08(16)
H7A C7 H7B 107.9
C6 C7 H7A 109.2
C6 C7 H7B 109.2
C4 C3 C2 104.19(15)
C4 C3 H3A 110.9
C4 C3 H3B 110.9
C2 C3 H3A 110.9
C2 C3 H3B 110.9
H3A C3 H3B 108.9
C14 C6 C5 114.37(15)
C14 C6 C7 110.75(16)
C14 C6 H6 106.9
C5 C6 H6 106.9
C7 C6 C5 110.59(14)
C7 C6 H6 106.9
C11 C12 H12A 120.0
C11 C12 H12B 120.0
H12A C12 H12B 120.0
O1 C13 C11 113.18(18)
O1 C13 H13A 108.9
O1 C13 H13B 108.9
C11 C13 H13A 108.9
C11 C13 H13B 108.9
H13A C13 H13B 107.8

loop_
_geom_bond_atom_site_label_1
_geom_bond_atom_site_label_2
_geom_bond_distance
O2 H2 0.8300
O2 C15 1.428(2)
O3 H3 0.8300
O3 C8 1.436(2)
O1 H1 0.8300
O1 C13 1.414(2)
C15 H15A 0.9800
C15 H15B 0.9800
C15 C10 1.532(3)
C10 H10 0.9900
C10 C9 1.537(2)
C10 C5 1.554(3)
C9 H9A 0.9800
C9 H9B 0.9800
C9 C8 1.517(3)
C14 H14A 0.9700
C14 H14B 0.9700
C14 H14C 0.9700
C14 C6 1.521(3)
C5 C4 1.558(2)
C5 C1 1.559(2)
C5 C6 1.553(2)
C8 H8 0.9900
C8 C7 1.512(3)
C4 H4A 0.9800
C4 H4B 0.9800
C4 C3 1.523(2)
C1 H1A 0.9800
C1 H1B 0.9800
C1 C2 1.543(2)
C11 C2 1.514(2)
C11 C12 1.318(3)
C11 C13 1.490(3)
C2 H2A 0.9900
C2 C3 1.525(2)
C7 H7A 0.9800
C7 H7B 0.9800
C7 C6 1.537(2)
C3 H3A 0.9800
C3 H3B 0.9800
C6 H6 0.9900
C12 H12A 0.9400
C12 H12B 0.9400
C13 H13A 0.9800
C13 H13B 0.9800
